data_7161142
loop_
_publ_author_name
'Lal, Sohan'
'Tejashree, Gangavara L.'
'Das, Dipankar'
'Ganguly, Bishwajit'
'Chowdhury, Arindrajit'
'Namboothiri, Irishi N. N.'

_publ_section_title
;
 Utility of &#x3b1;-halodicyclopentadienones for the synthesis of novel
 fused heterocycles.
;
_journal_issue 21
_journal_name_full 'Organic &amp; biomolecular chemistry'
_journal_page_first 4463
_journal_page_last 4476
_journal_paper_doi 10.1039/d6ob00317f
_journal_volume 24
_journal_year 2026
_chemical_formula_moiety 'C27 H22 Br N O3 S'
_chemical_formula_sum 'C27 H22 Br N O3 S'
_chemical_formula_weight 520.42
_chemical_melting_point 497.5(5)
_space_group_crystal_system monoclinic
_space_group_IT_number 14
_space_group_name_Hall '-P 2ybc'
_space_group_name_H-M_alt 'P 1 21/c 1'
_atom_sites_solution_hydrogens geom
_atom_sites_solution_primary dual
_audit_creation_date 2020-03-23
_audit_creation_method
;
Olex2 1.2
(compiled 2018.05.29 svn.r3508 for OlexSys, GUI svn.r5506)
;
_audit_update_record
;
2020-03-23 deposited with the CCDC.	2026-04-22 downloaded from the CCDC.
;
_cell_angle_alpha 90
_cell_angle_beta 101.308(5)
_cell_angle_gamma 90
_cell_formula_units_Z 4
_cell_length_a 10.4378(5)
_cell_length_b 10.0604(4)
_cell_length_c 21.4824(10)
_cell_measurement_reflns_used 6560
_cell_measurement_temperature 150
_cell_measurement_theta_max 31.2110
_cell_measurement_theta_min 2.2450
_cell_volume 2212.04(18)
_computing_cell_refinement 'CrysAlisPro 1.171.38.43 (Rigaku OD, 2015)'
_computing_data_collection 'CrysAlisPro 1.171.38.43 (Rigaku OD, 2015)'
_computing_data_reduction 'CrysAlisPro 1.171.38.43 (Rigaku OD, 2015)'
_computing_molecular_graphics 'Olex2 (Dolomanov et al., 2009)'
_computing_publication_material 'Olex2 (Dolomanov et al., 2009)'
_computing_structure_refinement 'ShelXL (Sheldrick, 2015)'
_computing_structure_solution 'ShelXT (Sheldrick, 2015)'
_diffrn_ambient_temperature 150
_diffrn_detector 'CCD plate'
_diffrn_detector_area_resol_mean 28.5714
_diffrn_detector_type 'Rigaku Saturn724+'
_diffrn_measured_fraction_theta_full 0.998
_diffrn_measured_fraction_theta_max 0.998
_diffrn_measurement_details
;
List of Runs (angles in degrees, time in seconds):

  # Type    Start    End  Width  t~exp~   \w     \q     \k     \f   Frames
#--------------------------------------------------------------------------
  1  \w   -110.00  70.00   0.50    8.00    --  -20.00   0.00 108.00  360
  2  \w    -70.00  10.00   0.50    8.00    --  -20.00 -72.00 -36.00  160
  3  \w    -45.00 -14.00   0.50    8.00    --  -20.00  72.00 108.00   62
;
_diffrn_measurement_device 'abstract diffractometer'
_diffrn_measurement_device_type 'dtrek-CrysAlisPro-abstract goniometer imported rigaku-d*trek images'
_diffrn_measurement_method '\w scans'
_diffrn_measurement_specimen_support 'Mitegen 50um'
_diffrn_orient_matrix_type 'CrysAlisPro convention (1999,Acta A55,543-557)'
_diffrn_orient_matrix_UB_11 0.0103801000
_diffrn_orient_matrix_UB_12 -0.0686556000
_diffrn_orient_matrix_UB_13 0.0065873000
_diffrn_orient_matrix_UB_21 0.0320634000
_diffrn_orient_matrix_UB_22 -0.0058228000
_diffrn_orient_matrix_UB_23 -0.0260896000
_diffrn_orient_matrix_UB_31 0.0605439000
_diffrn_orient_matrix_UB_32 0.0148797000
_diffrn_orient_matrix_UB_33 0.0202633000
_diffrn_radiation_collimation 0.3
_diffrn_radiation_monochromator graphite
_diffrn_radiation_probe x-ray
_diffrn_radiation_type MoK\a
_diffrn_radiation_wavelength 0.71073
_diffrn_reflns_av_R_equivalents 0.0414
_diffrn_reflns_av_unetI/netI 0.0477
_diffrn_reflns_Laue_measured_fraction_full 0.998
_diffrn_reflns_Laue_measured_fraction_max 0.998
_diffrn_reflns_limit_h_max 12
_diffrn_reflns_limit_h_min -11
_diffrn_reflns_limit_k_max 11
_diffrn_reflns_limit_k_min -11
_diffrn_reflns_limit_l_max 24
_diffrn_reflns_limit_l_min -25
_diffrn_reflns_number 11757
_diffrn_reflns_point_group_measured_fraction_full 0.998
_diffrn_reflns_point_group_measured_fraction_max 0.998
_diffrn_reflns_theta_full 24.998
_diffrn_reflns_theta_max 24.998
_diffrn_reflns_theta_min 2.488
_diffrn_source 'fine-focus sealed X-ray tube'
_diffrn_source_current 24.0
_diffrn_source_power 1.2
_diffrn_source_target Mo
_diffrn_source_type 'Enhance (Mo) X-ray Source'
_diffrn_source_voltage 50.0
_exptl_absorpt_coefficient_mu 1.984
_exptl_absorpt_correction_T_max 1.00000
_exptl_absorpt_correction_T_min 0.74779
_exptl_absorpt_correction_type multi-scan
_exptl_absorpt_process_details
;
CrysAlisPro 1.171.38.43 (Rigaku Oxford Diffraction, 2015)
Empirical absorption correction using spherical harmonics,
 implemented in SCALE3 ABSPACK scaling algorithm.
;
_exptl_crystal_colour colourless
_exptl_crystal_colour_primary colourless
_exptl_crystal_density_diffrn 1.563
_exptl_crystal_description block
_exptl_crystal_F_000 1064
_exptl_crystal_recrystallization_method 'Re-crystallisation from solvent: Ethanol'
_exptl_crystal_size_max 0.123
_exptl_crystal_size_mid 0.113
_exptl_crystal_size_min 0.078
_refine_diff_density_max 0.364
_refine_diff_density_min -0.404
_refine_diff_density_rms 0.072
_refine_ls_extinction_method none
_refine_ls_goodness_of_fit_ref 1.024
_refine_ls_hydrogen_treatment constr
_refine_ls_matrix_type full
_refine_ls_number_parameters 298
_refine_ls_number_reflns 3886
_refine_ls_number_restraints 0
_refine_ls_restrained_S_all 1.024
_refine_ls_R_factor_all 0.0482
_refine_ls_R_factor_gt 0.0365
_refine_ls_shift/su_max 0.001
_refine_ls_shift/su_mean 0.000
_refine_ls_structure_factor_coef Fsqd
_refine_ls_weighting_details 'w=1/[\s^2^(Fo^2^)+(0.0264P)^2^+1.9956P] where P=(Fo^2^+2Fc^2^)/3'
_refine_ls_weighting_scheme calc
_refine_ls_wR_factor_gt 0.0745
_refine_ls_wR_factor_ref 0.0812
_reflns_Friedel_coverage 0.000
_reflns_number_gt 3170
_reflns_number_total 3886
_reflns_threshold_expression 'I > 2\s(I)'
_cod_data_source_file d6ob00317f2.cif
_cod_data_source_block inn-sohan-ii-350_mo
_cod_depositor_comments
;
The following automatic conversions were performed:

data item '_chemical_melting_point' value '497-498' was changed to
'497.5(5)' -- the average value was taken and precision was
estimated.

Automatic conversion script
Id: cif_fix_values 8170 2020-07-09 18:12:32Z antanas 

 Adding full bibliography for 7161142--7161147.cif.
;
_cod_database_code 7161142
_shelx_shelxl_version_number 2014/7
_shelx_space_group_comment
;
The symmetry employed for this shelxl refinement is uniquely defined
by the following loop, which should always be used as a source of
symmetry information in preference to the above space-group names.
They are only intended as comments.
;
_shelx_estimated_absorpt_t_max 0.861
_shelx_estimated_absorpt_t_min 0.792
_reflns_odcompleteness_completeness 89.68
_reflns_odcompleteness_iscentric 1
_reflns_odcompleteness_theta 31.11
_olex2_refinement_description
;
1. Fixed Uiso
 At 1.2 times of:
  All C(H) groups, All C(H,H) groups
2.a Ternary CH refined with riding coordinates:
 C4(H4), C5(H5), C6(H6), C3(H3), C2(H2)
2.b Secondary CH2 refined with riding coordinates:
 C21(H21A,H21B), C11(H11A,H11B), C12(H12A,H12B)
2.c Aromatic/amide H refined with riding coordinates:
 C8(H8), C7(H7), C19(H19), C25(H25), C24(H24), C23(H23), C27(H27), C20(H20),
 C18(H18), C17(H17), C26(H26)
;
_olex2_submission_special_instructions 'No special instructions were received'
_oxdiff_exptl_absorpt_empirical_details
;
Empirical correction (ABSPACK) includes:
- Absorption correction using spherical harmonics
- Frame scaling
- Detector area scaling
;
_oxdiff_exptl_absorpt_empirical_full_max 1.305
_oxdiff_exptl_absorpt_empirical_full_min 0.807

loop_
_space_group_symop_operation_xyz
'x, y, z'
'-x, y+1/2, -z+1/2'
'-x, -y, -z'
'x, -y-1/2, z-1/2'

loop_
_atom_site_label
_atom_site_type_symbol
_atom_site_fract_x
_atom_site_fract_y
_atom_site_fract_z
_atom_site_U_iso_or_equiv
_atom_site_adp_type
_atom_site_occupancy
_atom_site_site_symmetry_order
_atom_site_calc_flag
_atom_site_refinement_flags_posn
_atom_site_refinement_flags_adp
_atom_site_refinement_flags_occupancy
_atom_site_disorder_assembly
_atom_site_disorder_group
Br1 Br 0.37060(3) 0.75130(3) 0.50961(2) 0.02465(11) Uani 1 1 d . . . . .
S1 S 0.32816(7) 0.11815(7) 0.51956(3) 0.01971(18) Uani 1 1 d . . . . .
O3 O 0.21441(19) 0.78717(18) 0.62911(9) 0.0229(5) Uani 1 1 d . . . . .
O2 O 0.06721(18) 0.70394(18) 0.54595(9) 0.0205(5) Uani 1 1 d . . . . .
O1 O 0.1389(2) 0.22046(19) 0.60504(10) 0.0292(5) Uani 1 1 d . . . . .
N1 N 0.2311(2) 0.1377(2) 0.38657(11) 0.0195(5) Uani 1 1 d . . . . .
C8 C 0.3885(3) 0.5740(3) 0.61873(14) 0.0220(7) Uani 1 1 d . . . . .
H8 H 0.4813 0.5762 0.6265 0.026 Uiso 1 1 calc R . . . .
C22 C 0.3318(3) -0.0547(3) 0.34079(13) 0.0179(6) Uani 1 1 d . . . . .
C7 C 0.3151(3) 0.5263(3) 0.65708(14) 0.0231(7) Uani 1 1 d . . . . .
H7 H 0.3463 0.4886 0.6978 0.028 Uiso 1 1 calc R . . . .
C19 C 0.1236(3) 0.3613(3) 0.24854(14) 0.0280(7) Uani 1 1 d . . . . .
H19 H 0.0876 0.3625 0.2044 0.034 Uiso 1 1 calc R . . . .
C4 C 0.2303(3) 0.5058(3) 0.52130(12) 0.0149(6) Uani 1 1 d . . . . .
H4 H 0.1726 0.5382 0.4814 0.018 Uiso 1 1 calc R . . . .
C13 C 0.2745(3) 0.3272(3) 0.44328(13) 0.0160(6) Uani 1 1 d . . . . .
C25 C 0.5313(3) -0.1646(3) 0.28785(14) 0.0296(8) Uani 1 1 d . . . . .
H25 H 0.5994 -0.2017 0.2698 0.036 Uiso 1 1 calc R . . . .
C24 C 0.5486(3) -0.0429(3) 0.31865(14) 0.0265(7) Uani 1 1 d . . . . .
H24 H 0.6289 0.0034 0.3218 0.032 Uiso 1 1 calc R . . . .
C23 C 0.4497(3) 0.0114(3) 0.34487(14) 0.0238(7) Uani 1 1 d . . . . .
H23 H 0.4626 0.0948 0.3659 0.029 Uiso 1 1 calc R . . . .
C14 C 0.2758(3) 0.1926(3) 0.44555(13) 0.0174(6) Uani 1 1 d . . . . .
C16 C 0.2259(3) 0.3646(3) 0.37847(13) 0.0169(6) Uani 1 1 d . . . . .
C15 C 0.2000(3) 0.2429(3) 0.34416(13) 0.0184(6) Uani 1 1 d . . . . .
C27 C 0.3149(3) -0.1767(3) 0.30952(13) 0.0235(7) Uani 1 1 d . . . . .
H27 H 0.2344 -0.2227 0.3060 0.028 Uiso 1 1 calc R . . . .
C20 C 0.1491(3) 0.2404(3) 0.27914(14) 0.0247(7) Uani 1 1 d . . . . .
H20 H 0.1326 0.1588 0.2567 0.030 Uiso 1 1 calc R . . . .
C9 C 0.2972(3) 0.6244(3) 0.56010(13) 0.0173(6) Uani 1 1 d . . . . .
C1 C 0.1936(3) 0.3043(3) 0.58008(13) 0.0181(6) Uani 1 1 d . . . . .
C18 C 0.1497(3) 0.4815(3) 0.28109(14) 0.0273(7) Uani 1 1 d . . . . .
H18 H 0.1320 0.5627 0.2585 0.033 Uiso 1 1 calc R . . . .
C17 C 0.2007(3) 0.4848(3) 0.34552(13) 0.0212(7) Uani 1 1 d . . . . .
H17 H 0.2184 0.5673 0.3671 0.025 Uiso 1 1 calc R . . . .
C21 C 0.2222(3) -0.0027(3) 0.37052(14) 0.0225(7) Uani 1 1 d . . . . .
H21A H 0.1383 -0.0187 0.3408 0.027 Uiso 1 1 calc R . . . .
H21B H 0.2205 -0.0542 0.4096 0.027 Uiso 1 1 calc R . . . .
C10 C 0.1822(3) 0.6743(3) 0.59030(13) 0.0182(6) Uani 1 1 d . . . . .
C5 C 0.1464(3) 0.4462(3) 0.56649(13) 0.0168(6) Uani 1 1 d . . . . .
H5 H 0.0517 0.4475 0.5460 0.020 Uiso 1 1 calc R . . . .
C11 C 0.0543(3) 0.8462(3) 0.54407(14) 0.0213(7) Uani 1 1 d . . . . .
H11A H -0.0383 0.8736 0.5320 0.026 Uiso 1 1 calc R . . . .
H11B H 0.1046 0.8864 0.5143 0.026 Uiso 1 1 calc R . . . .
C6 C 0.1731(3) 0.5415(3) 0.62539(13) 0.0196(6) Uani 1 1 d . . . . .
H6 H 0.1083 0.5383 0.6540 0.024 Uiso 1 1 calc R . . . .
C3 C 0.3218(3) 0.3952(3) 0.50576(12) 0.0146(6) Uani 1 1 d . . . . .
H3 H 0.4125 0.4302 0.5084 0.018 Uiso 1 1 calc R . . . .
C12 C 0.1113(3) 0.8824(3) 0.61178(14) 0.0231(7) Uani 1 1 d . . . . .
H12A H 0.1458 0.9743 0.6149 0.028 Uiso 1 1 calc R . . . .
H12B H 0.0454 0.8739 0.6390 0.028 Uiso 1 1 calc R . . . .
C26 C 0.4140(3) -0.2315(3) 0.28354(15) 0.0305(8) Uani 1 1 d . . . . .
H26 H 0.4016 -0.3152 0.2627 0.037 Uiso 1 1 calc R . . . .
C2 C 0.3202(3) 0.2836(3) 0.55545(13) 0.0185(6) Uani 1 1 d . . . . .
H2 H 0.3966 0.2951 0.5912 0.022 Uiso 1 1 calc R . . . .

loop_
_atom_site_aniso_label
_atom_site_aniso_U_11
_atom_site_aniso_U_22
_atom_site_aniso_U_33
_atom_site_aniso_U_23
_atom_site_aniso_U_13
_atom_site_aniso_U_12
Br1 0.02273(17) 0.01359(16) 0.0401(2) 0.00178(13) 0.01227(14) -0.00105(12)
S1 0.0265(4) 0.0119(4) 0.0209(4) 0.0018(3) 0.0051(3) 0.0023(3)
O3 0.0235(11) 0.0151(10) 0.0271(11) -0.0075(9) -0.0025(9) 0.0037(8)
O2 0.0182(10) 0.0145(10) 0.0258(11) -0.0017(8) -0.0032(9) 0.0030(8)
O1 0.0454(14) 0.0165(11) 0.0308(12) 0.0037(9) 0.0203(11) -0.0035(10)
N1 0.0275(14) 0.0129(12) 0.0188(12) -0.0021(10) 0.0063(11) 0.0004(10)
C8 0.0185(15) 0.0153(15) 0.0282(17) -0.0076(13) -0.0055(14) 0.0023(12)
C22 0.0234(16) 0.0133(14) 0.0154(14) 0.0035(11) -0.0002(13) 0.0019(12)
C7 0.0315(17) 0.0168(15) 0.0176(15) -0.0053(12) -0.0033(14) 0.0041(13)
C19 0.0318(18) 0.037(2) 0.0149(15) 0.0008(14) 0.0036(14) 0.0043(15)
C4 0.0165(14) 0.0144(14) 0.0134(14) -0.0002(11) 0.0016(12) -0.0003(11)
C13 0.0150(14) 0.0162(15) 0.0179(14) 0.0010(12) 0.0056(12) 0.0014(11)
C25 0.0297(18) 0.0357(19) 0.0242(17) 0.0086(14) 0.0073(14) 0.0153(15)
C24 0.0183(16) 0.0355(19) 0.0239(17) 0.0082(14) -0.0003(14) 0.0027(14)
C23 0.0257(16) 0.0202(16) 0.0236(16) -0.0020(13) 0.0001(14) -0.0036(13)
C14 0.0174(15) 0.0158(14) 0.0201(15) 0.0013(12) 0.0065(12) 0.0024(12)
C16 0.0155(14) 0.0194(15) 0.0170(14) -0.0008(12) 0.0064(12) 0.0004(12)
C15 0.0187(15) 0.0200(15) 0.0180(15) -0.0018(12) 0.0071(12) 0.0006(12)
C27 0.0313(17) 0.0185(16) 0.0222(16) -0.0024(13) 0.0089(14) -0.0031(13)
C20 0.0256(16) 0.0254(17) 0.0238(17) -0.0061(13) 0.0066(14) -0.0018(13)
C9 0.0199(15) 0.0115(14) 0.0206(15) -0.0001(12) 0.0043(12) -0.0013(11)
C1 0.0257(16) 0.0156(14) 0.0109(14) -0.0013(12) -0.0010(12) -0.0019(12)
C18 0.0346(18) 0.0245(17) 0.0229(16) 0.0065(14) 0.0059(14) 0.0065(14)
C17 0.0269(16) 0.0145(15) 0.0219(16) 0.0001(12) 0.0039(13) 0.0001(12)
C21 0.0272(16) 0.0153(15) 0.0259(16) -0.0045(13) 0.0072(14) -0.0031(13)
C10 0.0200(15) 0.0147(14) 0.0186(15) -0.0046(12) 0.0004(13) -0.0007(12)
C5 0.0166(14) 0.0148(14) 0.0175(15) -0.0021(11) -0.0003(12) -0.0004(11)
C11 0.0200(15) 0.0140(14) 0.0294(17) 0.0004(12) 0.0035(13) 0.0039(12)
C6 0.0254(16) 0.0170(15) 0.0168(15) -0.0035(12) 0.0052(13) 0.0006(12)
C3 0.0140(14) 0.0106(13) 0.0193(14) -0.0009(11) 0.0033(12) -0.0004(11)
C12 0.0215(16) 0.0148(15) 0.0330(17) -0.0063(13) 0.0055(14) 0.0021(12)
C26 0.0399(19) 0.0218(17) 0.0297(18) -0.0023(14) 0.0069(16) 0.0068(15)
C2 0.0234(16) 0.0126(14) 0.0174(15) -0.0003(11) -0.0008(13) -0.0002(12)

loop_
_atom_type_symbol
_atom_type_description
_atom_type_scat_dispersion_real
_atom_type_scat_dispersion_imag
_atom_type_scat_source
C C 0.0033 0.0016 'International Tables Vol C Tables 4.2.6.8 and 6.1.1.4'
H H 0.0000 0.0000 'International Tables Vol C Tables 4.2.6.8 and 6.1.1.4'
Br Br -0.2901 2.4595 'International Tables Vol C Tables 4.2.6.8 and 6.1.1.4'
N N 0.0061 0.0033 'International Tables Vol C Tables 4.2.6.8 and 6.1.1.4'
O O 0.0106 0.0060 'International Tables Vol C Tables 4.2.6.8 and 6.1.1.4'
S S 0.1246 0.1234 'International Tables Vol C Tables 4.2.6.8 and 6.1.1.4'

loop_
_geom_angle_atom_site_label_1
_geom_angle_atom_site_label_2
_geom_angle_atom_site_label_3
_geom_angle
_geom_angle_site_symmetry_1
_geom_angle_site_symmetry_3
_geom_angle_publ_flag
C14 S1 C2 87.81(13) . . ?
C10 O3 C12 107.8(2) . . ?
C10 O2 C11 106.99(19) . . ?
C14 N1 C15 106.9(2) . . ?
C14 N1 C21 127.1(2) . . ?
C15 N1 C21 126.0(2) . . ?
C7 C8 C9 107.1(2) . . ?
C23 C22 C27 118.7(3) . . ?
C23 C22 C21 122.9(3) . . ?
C27 C22 C21 118.4(3) . . ?
C8 C7 C6 108.6(3) . . ?
C20 C19 C18 121.5(3) . . ?
C9 C4 C5 102.3(2) . . ?
C9 C4 C3 116.1(2) . . ?
C3 C4 C5 107.8(2) . . ?
C14 C13 C16 107.3(2) . . ?
C14 C13 C3 115.1(2) . . ?
C16 C13 C3 137.6(2) . . ?
C26 C25 C24 119.5(3) . . ?
C23 C24 C25 120.4(3) . . ?
C24 C23 C22 120.6(3) . . ?
N1 C14 S1 130.9(2) . . ?
C13 C14 S1 117.4(2) . . ?
C13 C14 N1 111.6(2) . . ?
C15 C16 C13 105.7(2) . . ?
C17 C16 C13 135.5(3) . . ?
C17 C16 C15 118.8(2) . . ?
N1 C15 C16 108.5(2) . . ?
N1 C15 C20 129.5(3) . . ?
C20 C15 C16 122.0(3) . . ?
C26 C27 C22 120.8(3) . . ?
C19 C20 C15 117.4(3) . . ?
C8 C9 Br1 115.81(19) . . ?
C8 C9 C4 109.6(2) . . ?
C8 C9 C10 100.0(2) . . ?
C4 C9 Br1 113.32(18) . . ?
C4 C9 C10 99.8(2) . . ?
C10 C9 Br1 116.44(18) . . ?
O1 C1 C5 125.5(3) . . ?
O1 C1 C2 125.2(3) . . ?
C5 C1 C2 109.3(2) . . ?
C17 C18 C19 121.4(3) . . ?
C18 C17 C16 118.9(3) . . ?
N1 C21 C22 114.8(2) . . ?
O3 C10 O2 107.6(2) . . ?
O3 C10 C9 113.1(2) . . ?
O3 C10 C6 116.0(2) . . ?
O2 C10 C9 114.2(2) . . ?
O2 C10 C6 112.7(2) . . ?
C6 C10 C9 92.9(2) . . ?
C4 C5 C6 103.6(2) . . ?
C1 C5 C4 106.4(2) . . ?
C1 C5 C6 114.8(2) . . ?
O2 C11 C12 101.4(2) . . ?
C7 C6 C10 99.1(2) . . ?
C7 C6 C5 107.8(2) . . ?
C10 C6 C5 98.8(2) . . ?
C4 C3 C2 106.4(2) . . ?
C13 C3 C4 114.3(2) . . ?
C13 C3 C2 103.8(2) . . ?
O3 C12 C11 102.9(2) . . ?
C27 C26 C25 120.0(3) . . ?
C1 C2 S1 112.33(19) . . ?
C1 C2 C3 105.4(2) . . ?
C3 C2 S1 111.00(19) . . ?

loop_
_geom_bond_atom_site_label_1
_geom_bond_atom_site_label_2
_geom_bond_distance
_geom_bond_site_symmetry_2
_geom_bond_publ_flag
Br1 C9 1.929(3) . ?
S1 C14 1.745(3) . ?
S1 C2 1.843(3) . ?
O3 C10 1.410(3) . ?
O3 C12 1.435(3) . ?
O2 C10 1.411(3) . ?
O2 C11 1.437(3) . ?
O1 C1 1.202(3) . ?
N1 C14 1.377(3) . ?
N1 C15 1.392(3) . ?
N1 C21 1.453(3) . ?
C8 C7 1.320(4) . ?
C8 C9 1.511(4) . ?
C22 C23 1.387(4) . ?
C22 C27 1.393(4) . ?
C22 C21 1.509(4) . ?
C7 C6 1.513(4) . ?
C19 C20 1.383(4) . ?
C19 C18 1.397(4) . ?
C4 C9 1.541(4) . ?
C4 C5 1.550(4) . ?
C4 C3 1.545(4) . ?
C13 C14 1.355(4) . ?
C13 C16 1.436(4) . ?
C13 C3 1.502(4) . ?
C25 C24 1.386(4) . ?
C25 C26 1.385(4) . ?
C24 C23 1.382(4) . ?
C16 C15 1.428(4) . ?
C16 C17 1.400(4) . ?
C15 C20 1.394(4) . ?
C27 C26 1.383(4) . ?
C9 C10 1.555(4) . ?
C1 C5 1.520(4) . ?
C1 C2 1.531(4) . ?
C18 C17 1.382(4) . ?
C10 C6 1.546(4) . ?
C5 C6 1.568(4) . ?
C11 C12 1.505(4) . ?
C3 C2 1.552(4) . ?
